data_1549573
loop_
_publ_author_name
'Swidan, Ala'aeddeen'
'Suter, Riccardo'
'Macdonald, Charles L. B.'
'Burford, Neil'

_publ_section_title
;
 Tris(benzoimidazol)amine (L) complexes of pnictogen(iii) and pnictogen(v)
 cations and assessment of the
 [LP]<sup>3+</sup>/[LPF<sub>2</sub>]<sup>3+</sup> redox couple.
;
_journal_issue 26
_journal_name_full 'Chemical science'
_journal_page_first 5837
_journal_page_last 5841
_journal_paper_doi 10.1039/c8sc01682h
_journal_volume 9
_journal_year 2018
_chemical_formula_moiety 'C30 H33 N7 P, 3(C F3 O3 S), 3(C2 H3 N)'
_chemical_formula_sum 'C39 H42 F9 N10 O9 P S3'
_chemical_formula_weight 1092.99
_space_group_crystal_system triclinic
_space_group_IT_number 2
_space_group_name_Hall '-P 1'
_space_group_name_H-M_alt 'P -1'
_symmetry_Int_Tables_number 2
_symmetry_space_group_name_Hall '-P 1'
_symmetry_space_group_name_H-M 'P -1'
_atom_sites_solution_primary dual
_audit_creation_date 2017-10-06
_audit_creation_method
;
Olex2 1.2
(compiled 2017.08.10 svn.r3458 for OlexSys, GUI svn.r5381)
;
_audit_update_record
;
2017-10-06 deposited with the CCDC.
2018-06-08 downloaded from the CCDC.
;
_cell_angle_alpha 81.217(2)
_cell_angle_beta 83.234(2)
_cell_angle_gamma 89.295(2)
_cell_formula_units_Z 2
_cell_length_a 10.8599(7)
_cell_length_b 10.9646(8)
_cell_length_c 20.3805(14)
_cell_measurement_reflns_used 9481
_cell_measurement_temperature 150.0
_cell_measurement_theta_max 30.43
_cell_measurement_theta_min 2.82
_cell_volume 2381.6(3)
_computing_cell_refinement 'SAINT v8.37A (Bruker, 2015)'
_computing_data_reduction 'SAINT v8.37A (Bruker, 2015)'
_computing_molecular_graphics 'Olex2 (Dolomanov et al., 2009)'
_computing_publication_material 'Olex2 (Dolomanov et al., 2009)'
_computing_structure_refinement 'olex2.refine (Bourhis et al., 2015)'
_computing_structure_solution 'XT (Sheldrick, 2015)'
_diffrn_ambient_temperature 150.0
_diffrn_measured_fraction_theta_full 0.9853
_diffrn_measured_fraction_theta_max 0.9836
_diffrn_measurement_device_type 'Bruker APEX-II CCD'
_diffrn_measurement_method '\f and \w scans'
_diffrn_radiation_type 'Mo K\a'
_diffrn_radiation_wavelength 0.71073
_diffrn_reflns_av_R_equivalents 0.0634
_diffrn_reflns_av_unetI/netI 0.0474
_diffrn_reflns_limit_h_max 14
_diffrn_reflns_limit_h_min -15
_diffrn_reflns_limit_k_max 15
_diffrn_reflns_limit_k_min -15
_diffrn_reflns_limit_l_max 29
_diffrn_reflns_limit_l_min -29
_diffrn_reflns_number 112259
_diffrn_reflns_theta_full 30.6111
_diffrn_reflns_theta_max 30.61
_diffrn_reflns_theta_min 2.82
_diffrn_standards_number 0
_exptl_absorpt_coefficient_mu 0.288
_exptl_absorpt_correction_T_max 0.7461
_exptl_absorpt_correction_T_min 0.6758
_exptl_absorpt_correction_type multi-scan
_exptl_absorpt_process_details
'SADABS-2016/2 (Bruker,2016/2) was used for absorption correction. wR2(int) was 0.0594 before and 0.0545 after correction. The Ratio of minimum to maximum transmission is 0.9058. The \l/2 correction factor is Not present.'
_exptl_crystal_colour colourless
_exptl_crystal_colour_primary colourless
_exptl_crystal_density_diffrn 1.5240
_exptl_crystal_description plate
_exptl_crystal_F_000 1125.6870
_exptl_crystal_size_max 0.26
_exptl_crystal_size_mid 0.2
_exptl_crystal_size_min 0.06
_refine_diff_density_max 1.2144
_refine_diff_density_min -1.1663
_refine_diff_density_rms 0.1360
_refine_ls_d_res_high 0.6979
_refine_ls_d_res_low 7.2173
_refine_ls_goodness_of_fit_ref 1.0695
_refine_ls_hydrogen_treatment constr
_refine_ls_matrix_type full
_refine_ls_number_constraints 66
_refine_ls_number_parameters 646
_refine_ls_number_reflns 14440
_refine_ls_number_restraints 0
_refine_ls_restrained_S_all 1.0695
_refine_ls_R_factor_all 0.0940
_refine_ls_R_factor_gt 0.0539
_refine_ls_shift/su_max 0.0001
_refine_ls_shift/su_mean 0.0000
_refine_ls_structure_factor_coef Fsqd
_refine_ls_weighting_details 'w=1/[\s^2^(Fo^2^)+(0.0609P)^2^+2.4356P] where P=(Fo^2^+2Fc^2^)/3'
_refine_ls_weighting_scheme calc
_refine_ls_wR_factor_gt 0.1264
_refine_ls_wR_factor_ref 0.1480
_reflns_Friedel_coverage 0.0
_reflns_limit_h_max 15
_reflns_limit_h_min -15
_reflns_limit_k_max 15
_reflns_limit_k_min -15
_reflns_limit_l_max 29
_reflns_limit_l_min 0
_reflns_number_gt 10077
_reflns_number_total 14440
_reflns_threshold_expression I>=2u(I)
_cod_data_source_file c8sc01682h2.cif
_cod_data_source_block ASRS11028_P-1
_cod_depositor_comments 'Adding full bibliography for 1549568--1549574.cif.'
_cod_database_code 1549573
_olex2_refinement_description
;
1. Fixed Uiso
 At 1.2 times of:
  All C(H) groups, All C(H,H) groups
 At 1.5 times of:
  All C(H,H,H) groups
2.a Secondary CH2 refined with riding coordinates:
 C012(H01a,H01b), C018(H01c,H01d), C01F(H01g,H01h), C01H(H01i,H01j), C01J(H01k,
 H01l), C01K(H01m,H01n)
2.b Aromatic/amide H refined with riding coordinates:
 C00U(H00U), C010(H010), C011(H011), C013(H013), C014(H014), C015(H015),
 C016(H016), C017(H017), C019(H019), C01B(H01e), C01C(H01f), C01L(H01o)
2.c Idealised Me refined as rotating group:
 C01R(H01p,H01q,H01r), C01U(H01s,H01t,H01u), C01V(H01,H,Ha), C01W(H01y,Hb,Hc),
 C01X(H01v,H01w,H01x), C01Y(H01z,Hd,He)
;
_olex2_submission_special_instructions 'No special instructions were received'

loop_
_space_group_symop_id
_space_group_symop_operation_xyz
1 x,y,z
2 -x,-y,-z

loop_
_atom_site_label
_atom_site_type_symbol
_atom_site_fract_x
_atom_site_fract_y
_atom_site_fract_z
_atom_site_U_iso_or_equiv
_atom_site_adp_type
_atom_site_occupancy
_atom_site_refinement_flags_posn
P1 P 0.35486(4) 0.51097(4) 0.72806(2) 0.01235(10) Uani 1.000000 .
S002 S 0.86341(4) 0.18938(5) 0.41760(3) 0.01846(11) Uani 1.000000 .
S003 S 0.53117(6) 0.74977(6) 0.83580(3) 0.03020(13) Uani 1.000000 .
S004 S 0.03304(6) 0.27171(6) 0.88700(3) 0.03541(15) Uani 1.000000 .
O005 O 0.75919(15) 0.25468(16) 0.39205(8) 0.0302(4) Uani 1.000000 .
N006 N 0.30386(14) 0.52707(15) 0.80984(8) 0.0141(3) Uani 1.000000 .
F007 F 0.61384(17) 0.81963(18) 0.93976(8) 0.0511(4) Uani 1.000000 .
O008 O 0.92702(18) 0.11308(16) 0.37360(9) 0.0369(4) Uani 1.000000 .
N009 N 0.45870(15) 0.32704(15) 0.82111(8) 0.0167(3) Uani 1.000000 .
F00A F 0.7244(2) 0.13536(17) 0.53222(9) 0.0595(5) Uani 1.000000 .
O00B O 0.94009(17) 0.26261(18) 0.44929(9) 0.0379(4) Uani 1.000000 .
F00C F 0.71476(18) 0.00328(17) 0.46605(10) 0.0563(5) Uani 1.000000 .
N00D N 0.31023(14) 0.36313(14) 0.71991(8) 0.0133(3) Uani 1.000000 .
N00E N 0.51587(14) 0.51310(15) 0.71742(8) 0.0146(3) Uani 1.000000 .
F00F F 0.87276(18) 0.00998(18) 0.51744(10) 0.0625(6) Uani 1.000000 .
N00G N 0.24041(16) 0.50717(16) 0.91730(8) 0.0187(3) Uani 1.000000 .
O00H O 0.10409(17) 0.33543(17) 0.82805(9) 0.0372(4) Uani 1.000000 .
N00I N 0.71711(15) 0.49671(16) 0.72045(9) 0.0198(3) Uani 1.000000 .
N00J N 0.28663(16) 0.16584(15) 0.71663(9) 0.0187(3) Uani 1.000000 .
F00K F 0.6733(2) 0.93354(18) 0.84737(11) 0.0703(6) Uani 1.000000 .
F00L F 0.75363(16) 0.7541(2) 0.87225(12) 0.0714(7) Uani 1.000000 .
O00M O 0.5164(2) 0.6278(2) 0.87282(12) 0.0536(6) Uani 1.000000 .
F9 F -0.0555(2) 0.04841(18) 0.91454(13) 0.0833(8) Uani 1.000000 .
C00O C 0.21917(17) 0.62424(17) 0.81971(10) 0.0156(4) Uani 1.000000 .
C00P C 0.22268(17) 0.35295(18) 0.67470(9) 0.0148(3) Uani 1.000000 .
O00Q O 0.5871(2) 0.7528(2) 0.76834(11) 0.0563(6) Uani 1.000000 .
O00R O 0.4277(2) 0.8299(2) 0.84426(12) 0.0569(6) Uani 1.000000 .
C00S C 0.34555(17) 0.24722(17) 0.74328(10) 0.0159(4) Uani 1.000000 .
C00T C 0.57449(18) 0.59466(18) 0.66180(10) 0.0166(4) Uani 1.000000 .
C00U C 0.17451(18) 0.71771(18) 0.77527(11) 0.0190(4) Uani 1.000000 .
H00U H 0.20195(18) 0.72858(18) 0.72873(11) 0.0227(5) Uiso 1.000000 R
C00V C 0.70098(18) 0.58237(19) 0.66445(11) 0.0197(4) Uani 1.000000 .
C00W C 0.18076(18) 0.61055(19) 0.88767(10) 0.0183(4) Uani 1.000000 .
C00X C 0.20810(18) 0.22819(19) 0.67305(10) 0.0181(4) Uani 1.000000 .
C00Y C 0.60756(18) 0.45815(18) 0.75131(10) 0.0173(4) Uani 1.000000 .
C00Z C 0.31097(17) 0.45879(18) 0.87081(9) 0.0168(4) Uani 1.000000 .
C010 C 0.5261(2) 0.67488(19) 0.61206(11) 0.0217(4) Uani 1.000000 .
H010 H 0.4394(2) 0.68378(19) 0.61039(11) 0.0260(5) Uiso 1.000000 R
C011 C 0.15840(18) 0.44200(19) 0.63621(10) 0.0187(4) Uani 1.000000 .
H011 H 0.16844(18) 0.52767(19) 0.63709(10) 0.0225(5) Uiso 1.000000 R
C012 C 0.58492(19) 0.3700(2) 0.81433(11) 0.0217(4) Uani 1.000000 .
H01a H 0.59869(19) 0.4112(2) 0.85283(11) 0.0261(5) Uiso 1.000000 R
H01b H 0.64259(19) 0.2995(2) 0.81312(11) 0.0261(5) Uiso 1.000000 R
C013 C 0.0873(2) 0.7945(2) 0.80279(12) 0.0251(4) Uani 1.000000 .
H013 H 0.0532(2) 0.8594(2) 0.77409(12) 0.0302(5) Uiso 1.000000 R
C014 C 0.0789(2) 0.3986(2) 0.59655(11) 0.0245(4) Uani 1.000000 .
H014 H 0.0337(2) 0.4563(2) 0.56918(11) 0.0294(5) Uiso 1.000000 R
C015 C 0.0632(2) 0.2724(2) 0.59546(11) 0.0267(5) Uani 1.000000 .
H015 H 0.0071(2) 0.2468(2) 0.56774(11) 0.0320(6) Uiso 1.000000 R
C016 C 0.0944(2) 0.6880(2) 0.91547(12) 0.0246(4) Uani 1.000000 .
H016 H 0.0688(2) 0.6784(2) 0.96218(12) 0.0295(5) Uiso 1.000000 R
C017 C 0.0479(2) 0.7799(2) 0.87112(13) 0.0281(5) Uani 1.000000 .
H017 H -0.0124(2) 0.8347(2) 0.88760(13) 0.0338(6) Uiso 1.000000 R
C018 C 0.4383(2) 0.21855(19) 0.79177(11) 0.0227(4) Uani 1.000000 .
H01c H 0.5172(2) 0.19252(19) 0.76854(11) 0.0272(5) Uiso 1.000000 R
H01d H 0.4074(2) 0.15012(19) 0.82718(11) 0.0272(5) Uiso 1.000000 R
C019 C 0.1271(2) 0.1844(2) 0.63370(11) 0.0247(4) Uani 1.000000 .
H019 H 0.1165(2) 0.0986(2) 0.63323(11) 0.0296(5) Uiso 1.000000 R
N01A N 0.5711(3) 0.1448(2) 0.92980(13) 0.0481(6) Uani 1.000000 .
C01B C 0.6125(2) 0.7415(2) 0.56474(12) 0.0282(5) Uani 1.000000 .
H01e H 0.5838(2) 0.7975(2) 0.52951(12) 0.0339(6) Uiso 1.000000 R
C01C C 0.7871(2) 0.6493(2) 0.61722(12) 0.0272(5) Uani 1.000000 .
H01f H 0.8737(2) 0.6406(2) 0.61927(12) 0.0327(6) Uiso 1.000000 R
F8 F 0.1229(3) 0.0701(2) 0.85374(16) 0.1106(12) Uani 1.000000 .
O01E O 0.0954(3) 0.2462(3) 0.94480(12) 0.0803(9) Uani 1.000000 .
C01F C 0.3824(2) 0.3424(2) 0.88221(10) 0.0242(4) Uani 1.000000 .
H01g H 0.3247(2) 0.2715(2) 0.89604(10) 0.0291(5) Uiso 1.000000 R
H01h H 0.4352(2) 0.3458(2) 0.91831(10) 0.0291(5) Uiso 1.000000 R
C01G C 0.7901(2) 0.0794(2) 0.48714(12) 0.0289(5) Uani 1.000000 .
C01H C 0.3094(2) 0.03138(19) 0.72525(13) 0.0280(5) Uani 1.000000 .
H01i H 0.3241(2) 0.00208(19) 0.77207(13) 0.0337(6) Uiso 1.000000 R
H01j H 0.2350(2) -0.01173(19) 0.71633(13) 0.0337(6) Uiso 1.000000 R
C01I C 0.6300(2) 0.1074(2) 0.97003(13) 0.0339(5) Uani 1.000000 .
C01J C 0.83869(19) 0.4593(2) 0.74296(13) 0.0284(5) Uani 1.000000 .
H01k H 0.82810(19) 0.3834(2) 0.77639(13) 0.0341(6) Uiso 1.000000 R
H01l H 0.89617(19) 0.4406(2) 0.70439(13) 0.0341(6) Uiso 1.000000 R
C01K C 0.2313(2) 0.4647(2) 0.98983(10) 0.0276(5) Uani 1.000000 .
H01m H 0.1439(2) 0.4687(2) 1.00961(10) 0.0332(6) Uiso 1.000000 R
H01n H 0.2583(2) 0.3777(2) 0.99811(10) 0.0332(6) Uiso 1.000000 R
C01L C 0.7402(2) 0.7291(2) 0.56722(12) 0.0302(5) Uani 1.000000 .
H01o H 0.7959(2) 0.7765(2) 0.53377(12) 0.0362(6) Uiso 1.000000 R
N01M N 1.2693(3) -0.1983(3) 0.29715(16) 0.0575(7) Uani 1.000000 .
N01N N 0.4938(3) 0.3214(3) 0.60327(14) 0.0553(7) Uani 1.000000 .
C01O C 0.5744(3) 0.3648(3) 0.56781(13) 0.0369(6) Uani 1.000000 .
C01P C 0.6486(2) 0.8182(3) 0.87560(14) 0.0357(6) Uani 1.000000 .
O01Q O -0.0900(3) 0.3157(3) 0.90003(18) 0.0973(12) Uani 1.000000 .
C01R C 0.4200(3) -0.0002(2) 0.67869(15) 0.0391(6) Uani 1.000000 .
H01p H 0.4064(9) 0.0303(17) 0.63235(17) 0.0587(9) Uiso 1.000000 GR
H01q H 0.4946(4) 0.0386(16) 0.6891(7) 0.0587(9) Uiso 1.000000 GR
H01r H 0.4305(12) -0.0899(3) 0.6844(8) 0.0587(9) Uiso 1.000000 GR
C01S C 1.2387(2) -0.1009(3) 0.30344(14) 0.0418(6) Uani 1.000000 .
F10 F -0.0386(4) 0.1221(3) 0.81192(16) 0.1404(16) Uani 1.000000 .
C01U C 0.3106(3) 0.5431(3) 1.02267(13) 0.0390(6) Uani 1.000000 .
H01s H 0.3967(4) 0.5413(16) 1.0021(7) 0.0586(9) Uiso 1.000000 GR
H01t H 0.2805(12) 0.6283(5) 1.0169(9) 0.0586(9) Uiso 1.000000 GR
H01u H 0.3063(15) 0.5110(12) 1.0705(2) 0.0586(9) Uiso 1.000000 GR
C01V C 0.6776(3) 0.4210(3) 0.52203(17) 0.0525(9) Uani 1.000000 .
H01 H 0.6816(15) 0.3877(18) 0.4799(5) 0.0787(13) Uiso 1.000000 GR
H H 0.6659(12) 0.5105(4) 0.5135(10) 0.0787(13) Uiso 1.000000 GR
Ha H 0.7550(4) 0.403(2) 0.5418(6) 0.0787(13) Uiso 1.000000 GR
C01W C 0.7051(3) 0.0585(3) 1.02240(16) 0.0527(8) Uani 1.000000 .
H01y H 0.7856(9) 0.1008(16) 1.0145(7) 0.0791(12) Uiso 1.000000 GR
Hb H 0.6627(11) 0.072(2) 1.0659(2) 0.0791(12) Uiso 1.000000 GR
Hc H 0.718(2) -0.0301(6) 1.0221(8) 0.0791(12) Uiso 1.000000 GR
C01X C 0.8935(3) 0.5599(3) 0.77335(19) 0.0493(8) Uani 1.000000 .
H01v H 0.904(2) 0.6350(7) 0.7403(4) 0.0740(12) Uiso 1.000000 GR
H01w H 0.8380(11) 0.5764(15) 0.8125(7) 0.0740(12) Uiso 1.000000 GR
H01x H 0.9745(10) 0.5336(9) 0.7870(11) 0.0740(12) Uiso 1.000000 GR
C01Y C 1.2010(3) 0.0236(3) 0.31148(18) 0.0604(10) Uani 1.000000 .
H01z H 1.179(2) 0.0675(9) 0.2688(4) 0.0906(15) Uiso 1.000000 GR
Hd H 1.1287(16) 0.0207(3) 0.3454(10) 0.0906(15) Uiso 1.000000 GR
He H 1.2693(9) 0.0668(9) 0.3257(13) 0.0906(15) Uiso 1.000000 GR
C01Z C 0.0097(4) 0.1230(3) 0.86566(18) 0.0615(10) Uani 1.000000 .

loop_
_atom_site_aniso_label
_atom_site_aniso_U_11
_atom_site_aniso_U_22
_atom_site_aniso_U_33
_atom_site_aniso_U_12
_atom_site_aniso_U_13
_atom_site_aniso_U_23
P1 0.0119(2) 0.0126(2) 0.0125(2) -0.00032(16) -0.00134(16) -0.00162(16)
S002 0.0166(2) 0.0177(2) 0.0204(2) 0.00089(17) -0.00169(17) -0.00108(18)
S003 0.0319(3) 0.0304(3) 0.0312(3) -0.0014(2) -0.0097(2) -0.0091(2)
S004 0.0425(4) 0.0276(3) 0.0336(3) -0.0092(3) 0.0121(3) -0.0086(2)
O005 0.0271(8) 0.0302(9) 0.0313(9) 0.0086(7) -0.0071(7) 0.0036(7)
N006 0.0139(7) 0.0147(7) 0.0136(7) 0.0017(6) -0.0014(6) -0.0022(6)
F007 0.0575(11) 0.0668(12) 0.0348(9) -0.0009(9) -0.0109(8) -0.0214(8)
O008 0.0423(10) 0.0285(9) 0.0368(10) 0.0097(8) 0.0104(8) -0.0070(7)
N009 0.0146(7) 0.0188(8) 0.0167(8) 0.0021(6) -0.0019(6) -0.0029(6)
F00A 0.0821(14) 0.0435(10) 0.0412(10) 0.0042(9) 0.0311(9) 0.0008(8)
O00B 0.0321(9) 0.0447(11) 0.0383(10) -0.0173(8) -0.0081(8) -0.0062(8)
F00C 0.0625(12) 0.0421(10) 0.0604(12) -0.0300(9) -0.0033(9) 0.0044(8)
N00D 0.0129(7) 0.0135(7) 0.0138(7) 0.0003(6) -0.0018(6) -0.0026(6)
N00E 0.0130(7) 0.0157(7) 0.0150(7) -0.0011(6) -0.0012(6) -0.0022(6)
F00F 0.0568(11) 0.0572(12) 0.0603(12) 0.0134(9) -0.0093(9) 0.0338(9)
N00G 0.0188(8) 0.0236(9) 0.0139(8) -0.0021(7) 0.0002(6) -0.0050(6)
O00H 0.0396(10) 0.0343(9) 0.0344(10) -0.0118(8) 0.0128(8) -0.0072(8)
N00I 0.0121(7) 0.0219(8) 0.0261(9) -0.0003(6) -0.0019(6) -0.0064(7)
N00J 0.0203(8) 0.0148(8) 0.0209(8) -0.0008(6) -0.0009(6) -0.0034(6)
F00K 0.1047(17) 0.0462(11) 0.0596(12) -0.0407(11) 0.0094(11) -0.0183(9)
F00L 0.0251(8) 0.0975(17) 0.1055(18) 0.0063(9) -0.0125(10) -0.0567(14)
O00M 0.0589(13) 0.0389(11) 0.0637(14) -0.0199(10) -0.0279(11) 0.0070(10)
F9 0.1041(18) 0.0352(10) 0.0972(17) -0.0297(11) 0.0513(14) -0.0133(10)
C00O 0.0123(8) 0.0152(9) 0.0199(9) -0.0013(7) 0.0001(7) -0.0064(7)
C00P 0.0115(8) 0.0193(9) 0.0138(8) -0.0010(7) 0.0001(6) -0.0047(7)
O00Q 0.0856(17) 0.0540(13) 0.0339(11) -0.0056(12) -0.0035(11) -0.0235(10)
O00R 0.0429(12) 0.0720(16) 0.0636(15) 0.0236(11) -0.0235(11) -0.0241(12)
C00S 0.0156(8) 0.0135(8) 0.0175(9) 0.0005(7) -0.0001(7) -0.0002(7)
C00T 0.0177(9) 0.0153(9) 0.0163(9) -0.0036(7) 0.0036(7) -0.0049(7)
C00U 0.0155(9) 0.0166(9) 0.0247(10) -0.0010(7) -0.0016(7) -0.0037(8)
C00V 0.0167(9) 0.0192(9) 0.0236(10) -0.0017(7) 0.0013(7) -0.0077(8)
C00W 0.0168(9) 0.0188(9) 0.0200(9) -0.0023(7) -0.0010(7) -0.0064(7)
C00X 0.0167(9) 0.0194(9) 0.0182(9) -0.0006(7) 0.0006(7) -0.0049(7)
C00Y 0.0151(8) 0.0184(9) 0.0197(9) 0.0008(7) -0.0025(7) -0.0067(7)
C00Z 0.0152(8) 0.0209(9) 0.0145(9) -0.0006(7) -0.0019(7) -0.0038(7)
C010 0.0216(10) 0.0206(10) 0.0218(10) -0.0024(8) 0.0002(8) -0.0018(8)
C011 0.0183(9) 0.0213(10) 0.0171(9) 0.0014(7) -0.0036(7) -0.0036(7)
C012 0.0190(9) 0.0253(10) 0.0213(10) 0.0010(8) -0.0076(8) -0.0009(8)
C013 0.0209(10) 0.0163(9) 0.0382(12) 0.0022(8) -0.0018(9) -0.0056(9)
C014 0.0207(10) 0.0328(12) 0.0216(10) 0.0010(8) -0.0065(8) -0.0066(9)
C015 0.0223(10) 0.0361(12) 0.0255(11) -0.0037(9) -0.0067(8) -0.0138(9)
C016 0.0209(10) 0.0260(11) 0.0276(11) -0.0038(8) 0.0058(8) -0.0126(9)
C017 0.0199(10) 0.0217(10) 0.0434(13) 0.0012(8) 0.0054(9) -0.0136(9)
C018 0.0245(10) 0.0179(9) 0.0267(11) 0.0034(8) -0.0095(8) -0.0022(8)
C019 0.0227(10) 0.0252(11) 0.0285(11) -0.0060(8) -0.0008(8) -0.0128(9)
N01A 0.0593(16) 0.0401(14) 0.0410(14) 0.0173(12) -0.0043(12) 0.0034(11)
C01B 0.0335(12) 0.0225(11) 0.0252(11) -0.0034(9) 0.0049(9) 0.0014(9)
C01C 0.0185(10) 0.0267(11) 0.0355(12) -0.0054(8) 0.0070(9) -0.0090(9)
F8 0.136(2) 0.0470(13) 0.126(2) 0.0160(14) 0.080(2) -0.0152(14)
O01E 0.106(2) 0.101(2) 0.0328(12) -0.0578(18) -0.0035(13) -0.0044(13)
C01F 0.0261(10) 0.0278(11) 0.0158(9) 0.0088(8) 0.0004(8) 0.0029(8)
C01G 0.0312(12) 0.0242(11) 0.0284(12) 0.0011(9) 0.0006(9) 0.0018(9)
C01H 0.0345(12) 0.0136(9) 0.0369(13) -0.0003(8) -0.0057(10) -0.0055(9)
C01I 0.0385(13) 0.0273(12) 0.0339(13) 0.0067(10) 0.0023(11) -0.0033(10)
C01J 0.0132(9) 0.0310(12) 0.0418(13) 0.0020(8) -0.0047(9) -0.0073(10)
C01K 0.0321(12) 0.0375(13) 0.0123(9) -0.0005(10) 0.0004(8) -0.0030(9)
C01L 0.0301(11) 0.0238(11) 0.0323(12) -0.0087(9) 0.0138(9) -0.0033(9)
N01M 0.0430(14) 0.0624(18) 0.074(2) 0.0025(13) -0.0023(13) -0.0359(16)
N01N 0.0530(16) 0.0548(16) 0.0540(16) -0.0051(13) 0.0239(13) -0.0180(13)
C01O 0.0402(14) 0.0372(14) 0.0344(13) 0.0012(11) 0.0066(11) -0.0178(11)
C01P 0.0313(12) 0.0375(14) 0.0408(14) -0.0076(10) 0.0014(10) -0.0172(11)
O01Q 0.0787(19) 0.0597(16) 0.122(3) 0.0312(14) 0.0666(18) 0.0220(16)
C01R 0.0403(14) 0.0292(13) 0.0514(16) 0.0113(11) -0.0077(12) -0.0167(12)
C01S 0.0259(12) 0.0620(19) 0.0389(15) 0.0050(12) 0.0012(10) -0.0161(13)
F10 0.205(4) 0.144(3) 0.083(2) -0.110(3) -0.034(2) -0.0336(19)
C01U 0.0375(14) 0.0594(18) 0.0250(12) 0.0029(12) -0.0110(10) -0.0162(12)
C01V 0.0576(19) 0.0431(16) 0.0547(19) -0.0149(14) 0.0263(15) -0.0250(14)
C01W 0.0523(18) 0.068(2) 0.0425(17) 0.0174(16) -0.0158(14) -0.0161(15)
C01X 0.0353(14) 0.0408(16) 0.080(2) -0.0025(12) -0.0334(15) -0.0144(15)
C01Y 0.060(2) 0.060(2) 0.053(2) 0.0254(17) 0.0152(16) -0.0011(16)
C01Z 0.086(3) 0.0405(17) 0.055(2) -0.0275(17) 0.0251(18) -0.0201(15)

loop_
_atom_type_symbol
_atom_type_scat_dispersion_real
_atom_type_scat_dispersion_imag
_atom_type_scat_Cromer_Mann_a1
_atom_type_scat_Cromer_Mann_a2
_atom_type_scat_Cromer_Mann_a3
_atom_type_scat_Cromer_Mann_a4
_atom_type_scat_Cromer_Mann_b1
_atom_type_scat_Cromer_Mann_b2
_atom_type_scat_Cromer_Mann_b3
_atom_type_scat_Cromer_Mann_b4
_atom_type_scat_Cromer_Mann_c
_atom_type_scat_source
_atom_type_scat_dispersion_source
C 0.00347 0.00161 2.31000 1.02000 1.58860 0.86500 20.84390 10.20750 0.56870 51.65120 0.215599998832 'International Tables Volume C Table 6.1.1.4 (pp. 500-502)' 'Henke, Gullikson and Davis, At. Data and Nucl. Data Tables, 1993, 54, 2'
F 0.01794 0.01033 3.53920 2.64120 1.51700 1.02430 10.28250 4.29440 0.26150 26.14760 0.277599990368 'International Tables Volume C Table 6.1.1.4 (pp. 500-502)' 'Henke, Gullikson and Davis, At. Data and Nucl. Data Tables, 1993, 54, 2'
H 0.00000 0.00000 0.49300 0.32291 0.14019 0.04081 10.51090 26.12570 3.14236 57.79970 0.0030380000826 'International Tables Volume C Table 6.1.1.4 (pp. 500-502)' 'Henke, Gullikson and Davis, At. Data and Nucl. Data Tables, 1993, 54, 2'
O 0.01158 0.00611 3.04850 2.28680 1.54630 0.86700 13.27710 5.70110 0.32390 32.90890 0.250800013542 'International Tables Volume C Table 6.1.1.4 (pp. 500-502)' 'Henke, Gullikson and Davis, At. Data and Nucl. Data Tables, 1993, 54, 2'
N 0.00653 0.00323 12.21260 3.13220 2.01250 1.16630 0.00570 9.89330 28.99750 0.58260 -11.5290002823 'International Tables Volume C Table 6.1.1.4 (pp. 500-502)' 'Henke, Gullikson and Davis, At. Data and Nucl. Data Tables, 1993, 54, 2'
P 0.10434 0.09671 6.43450 4.17910 1.78000 1.49080 1.90670 27.15700 0.52600 68.16450 1.11489999294 'International Tables Volume C Table 6.1.1.4 (pp. 500-502)' 'Henke, Gullikson and Davis, At. Data and Nucl. Data Tables, 1993, 54, 2'
S 0.12424 0.12443 6.90530 5.20340 1.43790 1.58630 1.46790 22.21510 0.25360 56.17200 0.866900026798 'International Tables Volume C Table 6.1.1.4 (pp. 500-502)' 'Henke, Gullikson and Davis, At. Data and Nucl. Data Tables, 1993, 54, 2'

loop_
_geom_angle_atom_site_label_1
_geom_angle_atom_site_label_2
_geom_angle_atom_site_label_3
_geom_angle
N00D P1 N006 105.20(8)
N00E P1 N006 108.75(8)
N00E P1 N00D 106.44(8)
O008 S002 O005 114.39(11)
O00B S002 O005 113.97(11)
O00B S002 O008 116.16(12)
C01G S002 O005 102.75(10)
C01G S002 O008 103.97(11)
C01G S002 O00B 103.31(11)
O00Q S003 O00M 113.71(15)
O00R S003 O00M 115.62(16)
O00R S003 O00Q 115.28(15)
C01P S003 O00M 103.33(13)
C01P S003 O00Q 103.60(13)
C01P S003 O00R 102.99(13)
O01E S004 O00H 116.12(14)
O01Q S004 O00H 115.05(15)
O01Q S004 O01E 113.6(2)
C01Z S004 O00H 103.13(13)
C01Z S004 O01E 103.4(2)
C01Z S004 O01Q 103.1(2)
C00O N006 P1 116.78(13)
C00Z N006 P1 135.62(14)
C00Z N006 C00O 106.94(15)
C018 N009 C012 116.14(17)
C01F N009 C012 116.61(17)
C01F N009 C018 117.64(18)
C00P N00D P1 117.02(13)
C00S N00D P1 135.43(14)
C00S N00D C00P 107.33(15)
C00T N00E P1 116.85(13)
C00Y N00E P1 136.15(14)
C00Y N00E C00T 106.94(16)
C00Z N00G C00W 109.37(16)
C01K N00G C00W 124.54(17)
C01K N00G C00Z 125.98(18)
C00Y N00I C00V 109.36(17)
C01J N00I C00V 124.77(18)
C01J N00I C00Y 125.83(19)
C00X N00J C00S 109.18(16)
C01H N00J C00S 125.70(18)
C01H N00J C00X 124.81(17)
C00U C00O N006 131.74(18)
C00W C00O N006 106.52(17)
C00W C00O C00U 121.74(18)
C00X C00P N00D 106.72(16)
C011 C00P N00D 131.56(18)
C011 C00P C00X 121.72(18)
N00J C00S N00D 110.13(17)
C018 C00S N00D 123.88(17)
C018 C00S N00J 125.98(17)
C00V C00T N00E 106.45(17)
C010 C00T N00E 131.49(18)
C010 C00T C00V 122.05(18)
H00U C00U C00O 122.04(12)
C013 C00U C00O 115.9(2)
C013 C00U H00U 122.04(13)
C00T C00V N00I 107.14(17)
C01C C00V N00I 130.8(2)
C01C C00V C00T 122.0(2)
C00O C00W N00G 107.01(17)
C016 C00W N00G 130.45(19)
C016 C00W C00O 122.49(19)
C00P C00X N00J 106.64(17)
C019 C00X N00J 131.20(19)
C019 C00X C00P 122.17(19)
N00I C00Y N00E 110.09(17)
C012 C00Y N00E 123.90(17)
C012 C00Y N00I 125.99(18)
N00G C00Z N006 110.15(17)
C01F C00Z N006 124.41(17)
C01F C00Z N00G 125.34(18)
H010 C010 C00T 122.10(12)
C01B C010 C00T 115.8(2)
C01B C010 H010 122.10(14)
H011 C011 C00P 121.93(11)
C014 C011 C00P 116.13(19)
C014 C011 H011 121.93(13)
C00Y C012 N009 108.11(16)
H01a C012 N009 110.08(11)
H01a C012 C00Y 110.08(11)
H01b C012 N009 110.08(11)
H01b C012 C00Y 110.08(11)
H01b C012 H01a 108.4
H013 C013 C00U 118.87(13)
C017 C013 C00U 122.3(2)
C017 C013 H013 118.87(13)
H014 C014 C011 118.93(13)
C015 C014 C011 122.1(2)
C015 C014 H014 118.93(12)
H015 C015 C014 119.23(12)
C019 C015 C014 121.55(19)
C019 C015 H015 119.23(13)
H016 C016 C00W 122.04(13)
C017 C016 C00W 115.9(2)
C017 C016 H016 122.04(13)
C016 C017 C013 121.7(2)
H017 C017 C013 119.16(13)
H017 C017 C016 119.16(13)
C00S C018 N009 109.06(16)
H01c C018 N009 109.87(11)
H01c C018 C00S 109.87(11)
H01d C018 N009 109.87(11)
H01d C018 C00S 109.87(11)
H01d C018 H01c 108.3
C015 C019 C00X 116.3(2)
H019 C019 C00X 121.85(13)
H019 C019 C015 121.85(13)
H01e C01B C010 118.87(14)
C01L C01B C010 122.3(2)
C01L C01B H01e 118.87(14)
H01f C01C C00V 121.74(13)
C01L C01C C00V 116.5(2)
C01L C01C H01f 121.74(13)
C00Z C01F N009 109.02(16)
H01g C01F N009 109.88(12)
H01g C01F C00Z 109.88(12)
H01h C01F N009 109.88(11)
H01h C01F C00Z 109.88(12)
H01h C01F H01g 108.3
F00A C01G S002 111.81(16)
F00C C01G S002 111.08(17)
F00C C01G F00A 107.7(2)
F00F C01G S002 111.61(17)
F00F C01G F00A 107.8(2)
F00F C01G F00C 106.6(2)
H01i C01H N00J 109.33(12)
H01j C01H N00J 109.33(12)
H01j C01H H01i 108.0
C01R C01H N00J 111.5(2)
C01R C01H H01i 109.33(15)
C01R C01H H01j 109.33(14)
C01W C01I N01A 179.4(3)
H01k C01J N00I 109.43(12)
H01l C01J N00I 109.43(12)
H01l C01J H01k 108.0
C01X C01J N00I 111.0(2)
C01X C01J H01k 109.43(16)
C01X C01J H01l 109.43(17)
H01m C01K N00G 109.48(11)
H01n C01K N00G 109.48(12)
H01n C01K H01m 108.1
C01U C01K N00G 110.8(2)
C01U C01K H01m 109.48(14)
C01U C01K H01n 109.48(15)
C01C C01L C01B 121.3(2)
H01o C01L C01B 119.33(14)
H01o C01L C01C 119.33(13)
C01V C01O N01N 179.7(4)
F007 C01P S003 112.01(18)
F00K C01P S003 111.4(2)
F00K C01P F007 107.4(2)
F00L C01P S003 111.17(18)
F00L C01P F007 106.2(2)
F00L C01P F00K 108.5(2)
H01p C01R C01H 109.5
H01q C01R C01H 109.5
H01q C01R H01p 109.5
H01r C01R C01H 109.5
H01r C01R H01p 109.5
H01r C01R H01q 109.5
C01Y C01S N01M 179.4(3)
H01s C01U C01K 109.5
H01t C01U C01K 109.5
H01t C01U H01s 109.5
H01u C01U C01K 109.5
H01u C01U H01s 109.5
H01u C01U H01t 109.5
H01 C01V C01O 109.5
H C01V C01O 109.5
H C01V H01 109.5
Ha C01V C01O 109.5
Ha C01V H01 109.5
Ha C01V H 109.5
H01y C01W C01I 109.5
Hb C01W C01I 109.5
Hb C01W H01y 109.5
Hc C01W C01I 109.5
Hc C01W H01y 109.5
Hc C01W Hb 109.5
H01v C01X C01J 109.5
H01w C01X C01J 109.5
H01w C01X H01v 109.5
H01x C01X C01J 109.5
H01x C01X H01v 109.5
H01x C01X H01w 109.5
H01z C01Y C01S 109.5
Hd C01Y C01S 109.5
Hd C01Y H01z 109.5
He C01Y C01S 109.5
He C01Y H01z 109.5
He C01Y Hd 109.5
F9 C01Z S004 112.6(2)
F8 C01Z S004 108.2(3)
F8 C01Z F9 107.3(3)
F10 C01Z S004 115.4(3)
F10 C01Z F9 108.7(3)
F10 C01Z F8 103.9(4)

loop_
_geom_bond_atom_site_label_1
_geom_bond_atom_site_label_2
_geom_bond_distance
P1 N006 1.7279(16)
P1 N00D 1.7352(16)
P1 N00E 1.7364(16)
S002 O005 1.4387(16)
S002 O008 1.4318(17)
S002 O00B 1.4343(17)
S002 C01G 1.825(2)
S003 O00M 1.433(2)
S003 O00Q 1.432(2)
S003 O00R 1.428(2)
S003 C01P 1.817(3)
S004 O00H 1.4373(18)
S004 O01E 1.417(3)
S004 O01Q 1.425(3)
S004 C01Z 1.779(3)
N006 C00O 1.421(2)
N006 C00Z 1.359(2)
F007 C01P 1.320(3)
N009 C012 1.439(3)
N009 C018 1.441(3)
N009 C01F 1.444(3)
F00A C01G 1.318(3)
F00C C01G 1.327(3)
N00D C00P 1.416(2)
N00D C00S 1.355(2)
N00E C00T 1.423(2)
N00E C00Y 1.361(2)
F00F C01G 1.318(3)
N00G C00W 1.391(3)
N00G C00Z 1.318(2)
N00G C01K 1.473(3)
N00I C00V 1.390(3)
N00I C00Y 1.321(3)
N00I C01J 1.481(3)
N00J C00S 1.321(3)
N00J C00X 1.401(3)
N00J C01H 1.479(3)
F00K C01P 1.323(3)
F00L C01P 1.333(3)
F9 C01Z 1.327(4)
C00O C00U 1.383(3)
C00O C00W 1.385(3)
C00P C00X 1.385(3)
C00P C011 1.391(3)
C00S C018 1.491(3)
C00T C00V 1.385(3)
C00T C010 1.385(3)
C00U H00U 0.9500
C00U C013 1.386(3)
C00V C01C 1.389(3)
C00W C016 1.387(3)
C00X C019 1.394(3)
C00Y C012 1.482(3)
C00Z C01F 1.487(3)
C010 H010 0.9500
C010 C01B 1.390(3)
C011 H011 0.9500
C011 C014 1.384(3)
C012 H01a 0.9900
C012 H01b 0.9900
C013 H013 0.9500
C013 C017 1.393(3)
C014 H014 0.9500
C014 C015 1.400(3)
C015 H015 0.9500
C015 C019 1.379(3)
C016 H016 0.9500
C016 C017 1.380(3)
C017 H017 0.9500
C018 H01c 0.9900
C018 H01d 0.9900
C019 H019 0.9500
N01A C01I 1.124(4)
C01B H01e 0.9500
C01B C01L 1.398(3)
C01C H01f 0.9500
C01C C01L 1.379(4)
F8 C01Z 1.364(5)
C01F H01g 0.9900
C01F H01h 0.9900
C01H H01i 0.9900
C01H H01j 0.9900
C01H C01R 1.511(4)
C01I C01W 1.453(4)
C01J H01k 0.9900
C01J H01l 0.9900
C01J C01X 1.505(4)
C01K H01m 0.9900
C01K H01n 0.9900
C01K C01U 1.503(3)
C01L H01o 0.9500
N01M C01S 1.136(4)
N01N C01O 1.128(4)
C01O C01V 1.449(4)
C01R H01p 0.9800
C01R H01q 0.9800
C01R H01r 0.9800
C01S C01Y 1.447(5)
F10 C01Z 1.270(5)
C01U H01s 0.9800
C01U H01t 0.9800
C01U H01u 0.9800
C01V H01 0.9800
C01V H 0.9800
C01V Ha 0.9800
C01W H01y 0.9800
C01W Hb 0.9800
C01W Hc 0.9800
C01X H01v 0.9800
C01X H01w 0.9800
C01X H01x 0.9800
C01Y H01z 0.9800
C01Y Hd 0.9800
C01Y He 0.9800
